data_7124544
loop_
_publ_author_name
'Fan, Huaqiang'
'Wan, Yi'
'Pan, Peng'
'Cai, Wenbin'
'Liu, Shihui'
'Liu, Chuanxu'
'Zhang, Yongqiang'

_publ_section_title
;
 A cascade approach to 3D cyclic carbamates via an ionic decarboxylative
 functionalization of olefinic oxamic acids.
;
_journal_issue 1
_journal_name_full 'Chemical communications (Cambridge, England)'
_journal_page_first 86
_journal_page_last 89
_journal_paper_doi 10.1039/c9cc07709j
_journal_volume 56
_journal_year 2019
_chemical_formula_sum 'C13 H15 N O3'
_chemical_formula_weight 233.26
_space_group_crystal_system monoclinic
_space_group_IT_number 14
_space_group_name_Hall '-P 2ybc'
_space_group_name_H-M_alt 'P 1 21/c 1'
_atom_sites_solution_hydrogens mixed
_audit_creation_method SHELXL-2013
_audit_update_record
;
2019-03-13 deposited with the CCDC.	2019-11-22 downloaded from the CCDC.
;
_cell_angle_alpha 90
_cell_angle_beta 96.921(2)
_cell_angle_gamma 90
_cell_formula_units_Z 4
_cell_length_a 6.3499(4)
_cell_length_b 20.1527(14)
_cell_length_c 9.1657(7)
_cell_measurement_reflns_used 7626
_cell_measurement_temperature 296(2)
_cell_measurement_theta_max 54.958
_cell_measurement_theta_min 4.912
_cell_volume 1164.37(14)
_computing_cell_refinement 'Bruker SAINT'
_computing_data_collection 'Bruker APEX2'
_computing_data_reduction 'Bruker SAINT'
_computing_molecular_graphics 'Bruker SHELXTL'
_computing_publication_material 'Bruker SHELXTL'
_computing_structure_refinement 'SHELXL-2013 (Sheldrick, 2013)'
_computing_structure_solution 'SHELXS-97 (Sheldrick 2008)'
_diffrn_ambient_temperature 296(2)
_diffrn_measured_fraction_theta_full 0.962
_diffrn_measured_fraction_theta_max 0.990
_diffrn_measurement_device_type 'Bruker APEX-II CCD'
_diffrn_measurement_method '\f and \w scans'
_diffrn_radiation_type MoK\a
_diffrn_radiation_wavelength 0.71073
_diffrn_reflns_av_R_equivalents 0.0485
_diffrn_reflns_av_unetI/netI 0.0304
_diffrn_reflns_Laue_measured_fraction_full 0.962
_diffrn_reflns_Laue_measured_fraction_max 0.990
_diffrn_reflns_limit_h_max 7
_diffrn_reflns_limit_h_min -7
_diffrn_reflns_limit_k_max 23
_diffrn_reflns_limit_k_min -23
_diffrn_reflns_limit_l_max 10
_diffrn_reflns_limit_l_min -10
_diffrn_reflns_number 14539
_diffrn_reflns_point_group_measured_fraction_full 0.962
_diffrn_reflns_point_group_measured_fraction_max 0.990
_diffrn_reflns_theta_full 25.242
_diffrn_reflns_theta_max 24.991
_diffrn_reflns_theta_min 3.232
_exptl_absorpt_coefficient_mu 0.095
_exptl_absorpt_correction_T_max 0.7456
_exptl_absorpt_correction_T_min 0.6836
_exptl_absorpt_correction_type multi-scan
_exptl_absorpt_process_details sadabs
_exptl_crystal_colour colorless
_exptl_crystal_density_diffrn 1.331
_exptl_crystal_description prismatic
_exptl_crystal_F_000 496
_exptl_crystal_size_max 0.200
_exptl_crystal_size_mid 0.160
_exptl_crystal_size_min 0.130
_refine_diff_density_max 0.168
_refine_diff_density_min -0.150
_refine_diff_density_rms 0.035
_refine_ls_extinction_coef 0.032(7)
_refine_ls_extinction_expression Fc^*^=kFc[1+0.001xFc^2^\l^3^/sin(2\q)]^-1/4^
_refine_ls_extinction_method SHELXL
_refine_ls_goodness_of_fit_ref 1.162
_refine_ls_hydrogen_treatment mixed
_refine_ls_matrix_type full
_refine_ls_number_parameters 160
_refine_ls_number_reflns 2026
_refine_ls_number_restraints 0
_refine_ls_restrained_S_all 1.162
_refine_ls_R_factor_all 0.0696
_refine_ls_R_factor_gt 0.0594
_refine_ls_shift/su_max 0.000
_refine_ls_shift/su_mean 0.000
_refine_ls_structure_factor_coef Fsqd
_refine_ls_weighting_details 'w=1/[\s^2^(Fo^2^)+(0.0283P)^2^+0.8024P] where P=(Fo^2^+2Fc^2^)/3'
_refine_ls_weighting_scheme calc
_refine_ls_wR_factor_gt 0.1137
_refine_ls_wR_factor_ref 0.1190
_reflns_Friedel_coverage 0.000
_reflns_number_gt 1741
_reflns_number_total 2026
_reflns_threshold_expression 'I > 2\s(I)'
_cod_data_source_file c9cc07709j2.cif
_cod_data_source_block mo_d8v17224_0m
_cod_depositor_comments 'Adding full bibliography for 7124543--7124544.cif.'
_cod_original_sg_symbol_H-M 'P 21/c'
_cod_database_code 7124544
_shelx_space_group_comment
; 
The symmetry employed for this shelxl refinement is uniquely defined 
by the following loop, which should always be used as a source of 
symmetry information in preference to the above space-group names. 
They are only intended as comments. 
;
_shelx_estimated_absorpt_t_min 0.981
_shelx_estimated_absorpt_t_max 0.988
_shelxl_version_number 2013-4

loop_
_space_group_symop_operation_xyz
'x, y, z'
'-x, y+1/2, -z+1/2'
'-x, -y, -z'
'x, -y-1/2, z-1/2'

loop_
_atom_site_label
_atom_site_type_symbol
_atom_site_fract_x
_atom_site_fract_y
_atom_site_fract_z
_atom_site_U_iso_or_equiv
_atom_site_adp_type
_atom_site_occupancy
_atom_site_site_symmetry_order
_atom_site_calc_flag
_atom_site_refinement_flags_posn
_atom_site_refinement_flags_adp
N1 N 0.2909(3) 0.55362(10) 0.5528(2) 0.0386(5) Uani 1 1 d . .
O1 O 0.6201(2) 0.53855(8) 0.67226(17) 0.0456(5) Uani 1 1 d . .
O2 O 0.4174(2) 0.61597(8) 0.75225(16) 0.0389(4) Uani 1 1 d . .
O3 O -0.0916(2) 0.59914(10) 0.90265(18) 0.0510(5) Uani 1 1 d . .
H3 H -0.1776 0.5856 0.8353 0.077 Uiso 1 1 calc R U
C1 C 0.4489(3) 0.56719(11) 0.6589(2) 0.0341(5) Uani 1 1 d . .
C2 C 0.1136(3) 0.59502(11) 0.5214(2) 0.0338(5) Uani 1 1 d . .
C3 C -0.0083(4) 0.59122(13) 0.3863(3) 0.0449(6) Uani 1 1 d . .
H3A H 0.0249 0.5607 0.3165 0.054 Uiso 1 1 calc R U
C4 C -0.1786(4) 0.63289(15) 0.3558(3) 0.0575(8) Uani 1 1 d . .
H4 H -0.2613 0.6308 0.2649 0.069 Uiso 1 1 calc R U
C5 C -0.2271(5) 0.67776(16) 0.4595(3) 0.0637(8) Uani 1 1 d . .
H5 H -0.3427 0.7060 0.4385 0.076 Uiso 1 1 calc R U
C6 C -0.1058(4) 0.68132(13) 0.5948(3) 0.0510(7) Uani 1 1 d . .
H6 H -0.1402 0.7121 0.6639 0.061 Uiso 1 1 calc R U
C7 C 0.0669(3) 0.63960(11) 0.6290(2) 0.0352(5) Uani 1 1 d . .
C8 C 0.1993(3) 0.63583(11) 0.7761(2) 0.0328(5) Uani 1 1 d . .
C9 C 0.2294(4) 0.70150(11) 0.8583(3) 0.0426(6) Uani 1 1 d . .
H9A H 0.2954 0.7331 0.7982 0.051 Uiso 1 1 calc R U
H9B H 0.0916 0.7189 0.8741 0.051 Uiso 1 1 calc R U
C10 C 0.3656(4) 0.69451(12) 1.0057(3) 0.0474(7) Uani 1 1 d . .
H10A H 0.5080 0.6813 0.9900 0.057 Uiso 1 1 calc R U
H10B H 0.3745 0.7370 1.0559 0.057 Uiso 1 1 calc R U
C11 C 0.2721(4) 0.64325(13) 1.1004(3) 0.0473(7) Uani 1 1 d . .
H11A H 0.1331 0.6577 1.1212 0.057 Uiso 1 1 calc R U
H11B H 0.3623 0.6386 1.1931 0.057 Uiso 1 1 calc R U
C12 C 0.2533(4) 0.57682(12) 1.0215(3) 0.0464(6) Uani 1 1 d . .
H12A H 0.3935 0.5615 1.0057 0.056 Uiso 1 1 calc R U
H12B H 0.1923 0.5445 1.0826 0.056 Uiso 1 1 calc R U
C13 C 0.1157(3) 0.58207(11) 0.8748(2) 0.0362(6) Uani 1 1 d . .
H13 H 0.1125 0.5391 0.8245 0.043 Uiso 1 1 calc R U
H1 H 0.315(4) 0.5243(12) 0.485(3) 0.043(7) Uiso 1 1 d . .

loop_
_atom_site_aniso_label
_atom_site_aniso_U_11
_atom_site_aniso_U_22
_atom_site_aniso_U_33
_atom_site_aniso_U_23
_atom_site_aniso_U_13
_atom_site_aniso_U_12
N1 0.0335(10) 0.0450(12) 0.0365(11) -0.0142(9) 0.0010(8) 0.0073(9)
O1 0.0327(9) 0.0583(11) 0.0448(10) -0.0125(8) 0.0004(7) 0.0118(8)
O2 0.0300(8) 0.0480(10) 0.0396(9) -0.0154(7) 0.0072(7) -0.0018(7)
O3 0.0355(9) 0.0753(13) 0.0435(10) -0.0075(9) 0.0099(7) -0.0134(9)
C1 0.0329(12) 0.0384(13) 0.0316(12) -0.0048(10) 0.0060(9) 0.0008(10)
C2 0.0293(11) 0.0407(13) 0.0319(12) 0.0003(10) 0.0058(9) 0.0017(9)
C3 0.0394(13) 0.0600(16) 0.0352(13) -0.0038(11) 0.0045(10) 0.0033(12)
C4 0.0476(16) 0.080(2) 0.0424(15) 0.0069(14) -0.0045(12) 0.0095(14)
C5 0.0538(17) 0.076(2) 0.0590(18) 0.0093(15) -0.0011(14) 0.0286(15)
C6 0.0511(16) 0.0529(16) 0.0502(15) -0.0010(12) 0.0112(12) 0.0178(13)
C7 0.0353(12) 0.0381(13) 0.0340(12) 0.0016(10) 0.0117(9) 0.0020(10)
C8 0.0319(12) 0.0340(12) 0.0337(12) -0.0042(9) 0.0084(9) 0.0012(9)
C9 0.0570(15) 0.0303(12) 0.0437(14) -0.0035(10) 0.0195(12) -0.0041(11)
C10 0.0561(16) 0.0467(15) 0.0415(14) -0.0164(11) 0.0142(12) -0.0153(12)
C11 0.0506(15) 0.0582(17) 0.0327(13) -0.0053(11) 0.0032(11) -0.0098(12)
C12 0.0523(15) 0.0465(15) 0.0401(13) 0.0065(11) 0.0043(11) -0.0048(12)
C13 0.0383(12) 0.0332(12) 0.0371(13) -0.0043(10) 0.0045(10) -0.0065(10)

loop_
_atom_type_symbol
_atom_type_description
_atom_type_scat_dispersion_real
_atom_type_scat_dispersion_imag
_atom_type_scat_source
C C 0.0033 0.0016 'International Tables Vol C Tables 4.2.6.8 and 6.1.1.4'
H H 0.0000 0.0000 'International Tables Vol C Tables 4.2.6.8 and 6.1.1.4'
N N 0.0061 0.0033 'International Tables Vol C Tables 4.2.6.8 and 6.1.1.4'
O O 0.0106 0.0060 'International Tables Vol C Tables 4.2.6.8 and 6.1.1.4'

loop_
_geom_angle_atom_site_label_1
_geom_angle_atom_site_label_2
_geom_angle_atom_site_label_3
_geom_angle
C1 N1 C2 122.70(19)
C1 N1 H1 118.0(15)
C2 N1 H1 117.1(15)
C1 O2 C8 120.54(16)
C13 O3 H3 109.5
O1 C1 O2 118.88(19)
O1 C1 N1 123.7(2)
O2 C1 N1 117.35(19)
C3 C2 C7 121.8(2)
C3 C2 N1 120.0(2)
C7 C2 N1 118.20(19)
C4 C3 C2 119.5(2)
C4 C3 H3A 120.3
C2 C3 H3A 120.3
C3 C4 C5 119.9(2)
C3 C4 H4 120.0
C5 C4 H4 120.0
C4 C5 C6 120.6(2)
C4 C5 H5 119.7
C6 C5 H5 119.7
C5 C6 C7 120.8(2)
C5 C6 H6 119.6
C7 C6 H6 119.6
C6 C7 C2 117.5(2)
C6 C7 C8 125.1(2)
C2 C7 C8 117.32(19)
O2 C8 C7 108.24(16)
O2 C8 C9 104.10(17)
C7 C8 C9 115.03(19)
O2 C8 C13 106.83(17)
C7 C8 C13 111.47(18)
C9 C8 C13 110.55(17)
C10 C9 C8 112.52(19)
C10 C9 H9A 109.1
C8 C9 H9A 109.1
C10 C9 H9B 109.1
C8 C9 H9B 109.1
H9A C9 H9B 107.8
C11 C10 C9 110.6(2)
C11 C10 H10A 109.5
C9 C10 H10A 109.5
C11 C10 H10B 109.5
C9 C10 H10B 109.5
H10A C10 H10B 108.1
C10 C11 C12 109.95(19)
C10 C11 H11A 109.7
C12 C11 H11A 109.7
C10 C11 H11B 109.7
C12 C11 H11B 109.7
H11A C11 H11B 108.2
C13 C12 C11 111.4(2)
C13 C12 H12A 109.3
C11 C12 H12A 109.3
C13 C12 H12B 109.3
C11 C12 H12B 109.3
H12A C12 H12B 108.0
O3 C13 C12 107.84(19)
O3 C13 C8 109.15(18)
C12 C13 C8 111.47(18)
O3 C13 H13 109.4
C12 C13 H13 109.4
C8 C13 H13 109.4

loop_
_geom_bond_atom_site_label_1
_geom_bond_atom_site_label_2
_geom_bond_distance
N1 C1 1.338(3)
N1 C2 1.403(3)
N1 H1 0.88(3)
O1 C1 1.224(3)
O2 C1 1.334(2)
O2 C8 1.483(2)
O3 C13 1.413(3)
O3 H3 0.8200
C2 C3 1.381(3)
C2 C7 1.392(3)
C3 C4 1.371(4)
C3 H3A 0.9300
C4 C5 1.374(4)
C4 H4 0.9300
C5 C6 1.381(4)
C5 H5 0.9300
C6 C7 1.387(3)
C6 H6 0.9300
C7 C8 1.503(3)
C8 C9 1.523(3)
C8 C13 1.546(3)
C9 C10 1.520(3)
C9 H9A 0.9700
C9 H9B 0.9700
C10 C11 1.516(3)
C10 H10A 0.9700
C10 H10B 0.9700
C11 C12 1.520(3)
C11 H11A 0.9700
C11 H11B 0.9700
C12 C13 1.516(3)
C12 H12A 0.9700
C12 H12B 0.9700
C13 H13 0.9800

loop_
_geom_hbond_atom_site_label_D
_geom_hbond_atom_site_label_H
_geom_hbond_atom_site_label_A
_geom_hbond_distance_DH
_geom_hbond_distance_HA
_geom_hbond_distance_DA
_geom_hbond_angle_DHA
_geom_hbond_site_symmetry_A
N1 H1 O1 0.88(3) 2.00(3) 2.882(2) 177(2) 3_666
O3 H3 O1 0.82 2.08 2.893(2) 172.3 1_455

loop_
_geom_torsion_atom_site_label_1
_geom_torsion_atom_site_label_2
_geom_torsion_atom_site_label_3
_geom_torsion_atom_site_label_4
_geom_torsion
C8 O2 C1 O1 -158.4(2)
C8 O2 C1 N1 23.3(3)
C2 N1 C1 O1 -167.1(2)
C2 N1 C1 O2 11.2(3)
C1 N1 C2 C3 159.5(2)
C1 N1 C2 C7 -20.0(3)
C7 C2 C3 C4 0.8(4)
N1 C2 C3 C4 -178.7(2)
C2 C3 C4 C5 -0.2(4)
C3 C4 C5 C6 -0.1(5)
C4 C5 C6 C7 -0.2(4)
C5 C6 C7 C2 0.8(4)
C5 C6 C7 C8 -175.2(2)
C3 C2 C7 C6 -1.1(3)
N1 C2 C7 C6 178.4(2)
C3 C2 C7 C8 175.3(2)
N1 C2 C7 C8 -5.3(3)
C1 O2 C8 C7 -44.2(2)
C1 O2 C8 C9 -167.01(18)
C1 O2 C8 C13 76.0(2)
C6 C7 C8 O2 -150.6(2)
C2 C7 C8 O2 33.4(3)
C6 C7 C8 C9 -34.7(3)
C2 C7 C8 C9 149.3(2)
C6 C7 C8 C13 92.2(3)
C2 C7 C8 C13 -83.9(2)
O2 C8 C9 C10 -61.4(2)
C7 C8 C9 C10 -179.69(19)
C13 C8 C9 C10 53.0(3)
C8 C9 C10 C11 -56.4(3)
C9 C10 C11 C12 58.1(3)
C10 C11 C12 C13 -58.6(3)
C11 C12 C13 O3 -63.8(2)
C11 C12 C13 C8 56.0(3)
O2 C8 C13 O3 179.22(16)
C7 C8 C13 O3 -62.7(2)
C9 C8 C13 O3 66.6(2)
O2 C8 C13 C12 60.2(2)
C7 C8 C13 C12 178.27(18)
C9 C8 C13 C12 -52.5(2)
